data_4336103
loop_
_publ_author_name
'Li Yu'
'Mian Li'
'Xiao-Ping Zhou'
'Dan Li'

_publ_section_title
;
 Hybrid Inorganic-Organic Polyrotaxane, Pseudorotaxane, and Sandwich
;
_journal_name_full 'Inorganic Chemistry'
_journal_page_first 10232
_journal_page_last 10234
_journal_paper_doi 10.1021/ic401722c
_journal_volume 52
_journal_year 2013
_chemical_formula_moiety 'C48 H40 Cu2 I6 N4'
_chemical_formula_sum 'C48 H40 Cu2 I6 N4'
_chemical_formula_weight 1561.32
_chemical_name_systematic
; 
 ? 
;
_space_group_IT_number 14
_symmetry_cell_setting monoclinic
_symmetry_space_group_name_Hall '-P 2ybc'
_symmetry_space_group_name_H-M 'P 1 21/c 1'
_atom_sites_solution_hydrogens geom
_atom_sites_solution_primary direct
_atom_sites_solution_secondary difmap
_audit_creation_method SHELXL-97
_cell_angle_alpha 90.00
_cell_angle_beta 99.328(3)
_cell_angle_gamma 90.00
_cell_formula_units_Z 2
_cell_length_a 10.7853(3)
_cell_length_b 12.7446(5)
_cell_length_c 18.3024(7)
_cell_measurement_temperature 293(2)
_cell_volume 2482.48(15)
_computing_structure_refinement 'SHELXL-97 (Sheldrick, 1997)'
_computing_structure_solution 'SHELXS-97 (Sheldrick, 1990)'
_diffrn_ambient_temperature 293(2)
_diffrn_measured_fraction_theta_full 0.970
_diffrn_measured_fraction_theta_max 0.970
_diffrn_radiation_monochromator graphite
_diffrn_radiation_source 'fine-focus sealed tube'
_diffrn_radiation_type MoK\a
_diffrn_radiation_wavelength 0.71073
_diffrn_reflns_av_R_equivalents 0.0433
_diffrn_reflns_av_sigmaI/netI 0.0683
_diffrn_reflns_limit_h_max 11
_diffrn_reflns_limit_h_min -14
_diffrn_reflns_limit_k_max 16
_diffrn_reflns_limit_k_min -15
_diffrn_reflns_limit_l_max 23
_diffrn_reflns_limit_l_min -16
_diffrn_reflns_number 13067
_diffrn_reflns_theta_full 27.50
_diffrn_reflns_theta_max 27.50
_diffrn_reflns_theta_min 2.71
_exptl_absorpt_coefficient_mu 4.624
_exptl_absorpt_correction_T_max 0.346
_exptl_absorpt_correction_T_min 0.117
_exptl_absorpt_correction_type multi-scan
_exptl_absorpt_process_details 'SADABS (Sheldrick, 1996)'
_exptl_crystal_colour black
_exptl_crystal_density_diffrn 2.089
_exptl_crystal_description block
_exptl_crystal_F_000 1464
_exptl_crystal_size_max 0.3
_exptl_crystal_size_mid 0.2
_exptl_crystal_size_min 0.1
_refine_diff_density_max 1.218
_refine_diff_density_min -1.022
_refine_diff_density_rms 0.144
_refine_ls_extinction_method none
_refine_ls_goodness_of_fit_ref 1.016
_refine_ls_hydrogen_treatment constr
_refine_ls_matrix_type full
_refine_ls_number_parameters 271
_refine_ls_number_reflns 5532
_refine_ls_number_restraints 0
_refine_ls_restrained_S_all 1.016
_refine_ls_R_factor_all 0.1164
_refine_ls_R_factor_gt 0.0596
_refine_ls_shift/su_max 0.001
_refine_ls_shift/su_mean 0.000
_refine_ls_structure_factor_coef Fsqd
_refine_ls_weighting_details 'calc w=1/[\s^2^(Fo^2^)+(0.0627P)^2^+4.9699P] where P=(Fo^2^+2Fc^2^)/3'
_refine_ls_weighting_scheme calc
_refine_ls_wR_factor_gt 0.1242
_refine_ls_wR_factor_ref 0.1512
_reflns_number_gt 3225
_reflns_number_total 5532
_reflns_threshold_expression >2sigma(I)
_cod_data_source_file ic401722c_si_001_4.cif
_cod_data_source_block complex_6
_cod_original_cell_volume 2482.47(15)
_cod_database_code 4336103

loop_
_symmetry_equiv_pos_as_xyz
'x, y, z'
'-x, y+1/2, -z+1/2'
'-x, -y, -z'
'x, -y-1/2, z-1/2'

loop_
_atom_site_label
_atom_site_type_symbol
_atom_site_fract_x
_atom_site_fract_y
_atom_site_fract_z
_atom_site_U_iso_or_equiv
_atom_site_adp_type
_atom_site_occupancy
_atom_site_symmetry_multiplicity
_atom_site_calc_flag
_atom_site_refinement_flags
C1 C 1.0378(8) 0.4275(7) 0.2829(5) 0.054(2) Uani 1 1 d .
H1 H 1.1034 0.4751 0.2948 0.065 Uiso 1 1 calc R
C2 C 0.9298(8) 0.4407(7) 0.3117(6) 0.057(2) Uani 1 1 d .
H2 H 0.9210 0.4985 0.3414 0.068 Uiso 1 1 calc R
C3 C 0.8333(7) 0.3680(7) 0.2968(5) 0.042(2) Uani 1 1 d .
C4 C 0.8458(8) 0.2914(7) 0.2454(5) 0.048(2) Uani 1 1 d .
H4 H 0.7800 0.2449 0.2306 0.058 Uiso 1 1 calc R
C5 C 0.9535(8) 0.2829(7) 0.2161(5) 0.051(2) Uani 1 1 d .
H5 H 0.9592 0.2317 0.1806 0.061 Uiso 1 1 calc R
C6 C 1.1745(7) 0.3192(7) 0.2173(5) 0.043(2) Uani 1 1 d .
H6A H 1.2308 0.3787 0.2271 0.051 Uiso 1 1 calc R
H6B H 1.1649 0.3029 0.1650 0.051 Uiso 1 1 calc R
C7 C 1.2295(7) 0.2262(7) 0.2619(4) 0.042(2) Uani 1 1 d .
C8 C 1.1993(8) 0.2032(7) 0.3313(5) 0.050(2) Uani 1 1 d .
H8 H 1.1421 0.2453 0.3506 0.060 Uiso 1 1 calc R
C9 C 1.2534(7) 0.1185(7) 0.3719(4) 0.045(2) Uani 1 1 d .
H9 H 1.2325 0.1055 0.4184 0.054 Uiso 1 1 calc R
C10 C 1.3386(7) 0.0518(6) 0.3448(4) 0.0396(19) Uani 1 1 d .
C11 C 1.3698(7) 0.0790(7) 0.2761(4) 0.0410(19) Uani 1 1 d .
H11 H 1.4300 0.0392 0.2575 0.049 Uiso 1 1 calc R
C12 C 1.3159(7) 0.1618(6) 0.2346(4) 0.0407(19) Uani 1 1 d .
H12 H 1.3370 0.1749 0.1882 0.049 Uiso 1 1 calc R
C13 C 1.3895(7) -0.0392(6) 0.3868(4) 0.0380(18) Uani 1 1 d .
C14 C 1.3143(8) -0.0958(8) 0.4267(5) 0.055(2) Uani 1 1 d .
H14 H 1.2314 -0.0749 0.4257 0.066 Uiso 1 1 calc R
C15 C 1.3583(8) -0.1821(8) 0.4679(6) 0.059(3) Uani 1 1 d .
H15 H 1.3044 -0.2190 0.4934 0.071 Uiso 1 1 calc R
C16 C 1.4805(7) -0.2150(6) 0.4719(4) 0.0403(19) Uani 1 1 d .
C17 C 1.5580(7) -0.1587(7) 0.4332(5) 0.047(2) Uani 1 1 d .
H17 H 1.6415 -0.1787 0.4357 0.056 Uiso 1 1 calc R
C18 C 1.5127(7) -0.0727(7) 0.3906(5) 0.047(2) Uani 1 1 d .
H18 H 1.5660 -0.0368 0.3641 0.057 Uiso 1 1 calc R
C19 C 1.5295(7) -0.3121(7) 0.5127(5) 0.049(2) Uani 1 1 d .
H19A H 1.5313 -0.3693 0.4779 0.058 Uiso 1 1 calc R
H19B H 1.6146 -0.3001 0.5378 0.058 Uiso 1 1 calc R
C20 C 1.4616(8) -0.2924(7) 0.6339(5) 0.052(2) Uani 1 1 d .
H20 H 1.5311 -0.2495 0.6479 0.062 Uiso 1 1 calc R
C21 C 1.3758(7) -0.3043(7) 0.6809(5) 0.048(2) Uani 1 1 d .
H21 H 1.3879 -0.2704 0.7265 0.058 Uiso 1 1 calc R
C22 C 1.2721(7) -0.3662(6) 0.6604(4) 0.0380(18) Uani 1 1 d .
C23 C 1.2639(8) -0.4206(7) 0.5936(5) 0.048(2) Uani 1 1 d .
H23 H 1.1975 -0.4666 0.5794 0.058 Uiso 1 1 calc R
C24 C 1.3513(8) -0.4070(7) 0.5492(5) 0.048(2) Uani 1 1 d .
H24 H 1.3443 -0.4441 0.5050 0.058 Uiso 1 1 calc R
Cu1 Cu 0.96989(11) -0.10933(10) 0.48582(7) 0.0664(4) Uani 1 1 d .
I1 I 0.93405(7) -0.30618(5) 0.47702(4) 0.0696(2) Uani 1 1 d .
I2 I 0.87953(7) 0.04277(6) 0.40015(4) 0.0727(2) Uani 1 1 d .
I3 I 0.64069(5) 0.05019(5) 0.16179(3) 0.0511(2) Uani 1 1 d .
N1 N 1.0508(6) 0.3461(5) 0.2371(4) 0.0418(16) Uani 1 1 d .
N2 N 1.4479(6) -0.3412(5) 0.5679(4) 0.0400(16) Uani 1 1 d .

loop_
_atom_site_aniso_label
_atom_site_aniso_U_11
_atom_site_aniso_U_22
_atom_site_aniso_U_33
_atom_site_aniso_U_23
_atom_site_aniso_U_13
_atom_site_aniso_U_12
C1 0.055(5) 0.041(5) 0.067(6) 0.002(5) 0.009(5) -0.007(4)
C2 0.052(5) 0.046(6) 0.076(7) -0.015(5) 0.023(5) -0.008(4)
C3 0.041(4) 0.037(5) 0.046(5) 0.003(4) 0.002(4) 0.002(4)
C4 0.047(5) 0.041(5) 0.055(6) -0.008(4) 0.004(4) -0.011(4)
C5 0.051(5) 0.053(6) 0.049(5) -0.012(5) 0.003(4) -0.003(4)
C6 0.045(4) 0.045(5) 0.040(5) 0.006(4) 0.009(4) -0.002(4)
C7 0.046(4) 0.042(5) 0.039(5) 0.009(4) 0.007(4) -0.001(4)
C8 0.055(5) 0.048(6) 0.050(5) 0.006(4) 0.022(4) 0.015(4)
C9 0.053(5) 0.049(5) 0.036(5) 0.011(4) 0.013(4) 0.003(4)
C10 0.038(4) 0.040(5) 0.040(5) -0.001(4) 0.006(3) -0.003(4)
C11 0.045(4) 0.041(5) 0.041(5) -0.005(4) 0.016(4) -0.003(4)
C12 0.047(4) 0.042(5) 0.038(5) -0.002(4) 0.019(4) -0.004(4)
C13 0.042(4) 0.036(5) 0.035(5) -0.001(4) 0.007(3) 0.004(4)
C14 0.041(5) 0.062(6) 0.065(6) 0.024(5) 0.019(4) 0.014(4)
C15 0.045(5) 0.058(6) 0.080(7) 0.024(5) 0.026(5) 0.009(4)
C16 0.044(4) 0.035(5) 0.043(5) 0.003(4) 0.009(4) 0.008(4)
C17 0.037(4) 0.050(5) 0.056(6) 0.005(5) 0.014(4) 0.004(4)
C18 0.038(4) 0.051(6) 0.057(6) 0.003(4) 0.017(4) -0.002(4)
C19 0.043(5) 0.045(5) 0.058(6) 0.007(4) 0.010(4) 0.007(4)
C20 0.043(5) 0.054(6) 0.053(6) -0.009(5) -0.005(4) -0.015(4)
C21 0.043(5) 0.053(6) 0.047(5) -0.014(4) -0.001(4) -0.010(4)
C22 0.044(4) 0.028(4) 0.039(5) 0.005(4) -0.001(3) 0.002(3)
C23 0.047(5) 0.040(5) 0.057(6) -0.002(4) 0.009(4) -0.016(4)
C24 0.060(5) 0.037(5) 0.046(5) -0.005(4) 0.001(4) -0.005(4)
Cu1 0.0703(8) 0.0658(9) 0.0639(8) -0.0139(7) 0.0134(6) -0.0088(7)
I1 0.0914(5) 0.0576(4) 0.0562(4) -0.0048(3) 0.0009(3) -0.0027(4)
I2 0.0840(5) 0.0624(5) 0.0662(5) -0.0154(4) -0.0041(4) -0.0072(4)
I3 0.0490(3) 0.0520(4) 0.0513(4) -0.0029(3) 0.0053(3) -0.0031(3)
N1 0.044(4) 0.042(4) 0.039(4) 0.008(3) 0.005(3) 0.005(3)
N2 0.040(4) 0.033(4) 0.046(4) 0.005(3) 0.005(3) 0.007(3)

loop_
_atom_type_symbol
_atom_type_description
_atom_type_scat_dispersion_real
_atom_type_scat_dispersion_imag
_atom_type_scat_source
C C 0.0033 0.0016 'International Tables Vol C Tables 4.2.6.8 and 6.1.1.4'
H H 0.0000 0.0000 'International Tables Vol C Tables 4.2.6.8 and 6.1.1.4'
N N 0.0061 0.0033 'International Tables Vol C Tables 4.2.6.8 and 6.1.1.4'
Cu Cu 0.3201 1.2651 'International Tables Vol C Tables 4.2.6.8 and 6.1.1.4'
I I -0.4742 1.8119 'International Tables Vol C Tables 4.2.6.8 and 6.1.1.4'

loop_
_geom_angle_atom_site_label_1
_geom_angle_atom_site_label_2
_geom_angle_atom_site_label_3
_geom_angle
_geom_angle_site_symmetry_1
_geom_angle_site_symmetry_3
N1 C1 C2 120.9(8) . .
C1 C2 C3 120.2(8) . .
C4 C3 C2 117.0(8) . .
C4 C3 C22 121.2(7) . 3_756
C2 C3 C22 121.5(8) . 3_756
C5 C4 C3 120.6(8) . .
N1 C5 C4 121.5(8) . .
N1 C6 C7 110.0(6) . .
C8 C7 C12 118.1(7) . .
C8 C7 C6 122.0(7) . .
C12 C7 C6 119.9(7) . .
C9 C8 C7 120.9(8) . .
C8 C9 C10 121.7(8) . .
C11 C10 C9 115.9(7) . .
C11 C10 C13 123.4(7) . .
C9 C10 C13 120.7(7) . .
C12 C11 C10 123.1(8) . .
C11 C12 C7 120.3(7) . .
C14 C13 C18 117.0(8) . .
C14 C13 C10 119.7(7) . .
C18 C13 C10 123.3(7) . .
C15 C14 C13 121.9(8) . .
C16 C15 C14 121.2(8) . .
C15 C16 C17 117.9(8) . .
C15 C16 C19 122.5(8) . .
C17 C16 C19 119.4(7) . .
C16 C17 C18 120.8(7) . .
C17 C18 C13 121.2(8) . .
N2 C19 C16 110.1(6) . .
N2 C20 C21 121.7(7) . .
C20 C21 C22 119.7(8) . .
C21 C22 C23 117.3(7) . .
C21 C22 C3 121.8(7) . 3_756
C23 C22 C3 120.7(7) . 3_756
C24 C23 C22 120.8(8) . .
N2 C24 C23 121.1(8) . .
I1 Cu1 I2 116.55(6) . 3_756
I1 Cu1 I2 131.63(5) . .
I2 Cu1 I2 111.82(5) 3_756 .
I1 Cu1 Cu1 172.62(8) . 3_756
I2 Cu1 Cu1 56.09(4) 3_756 3_756
I2 Cu1 Cu1 55.73(5) . 3_756
Cu1 I2 Cu1 68.18(5) 3_756 .
C5 N1 C1 119.2(7) . .
C5 N1 C6 119.3(7) . .
C1 N1 C6 121.1(7) . .
C24 N2 C20 119.2(7) . .
C24 N2 C19 120.2(7) . .
C20 N2 C19 120.2(7) . .

loop_
_geom_bond_atom_site_label_1
_geom_bond_atom_site_label_2
_geom_bond_distance
_geom_bond_site_symmetry_2
C1 N1 1.355(11) .
C1 C2 1.364(13) .
C2 C3 1.387(11) .
C3 C4 1.378(12) .
C3 C22 1.482(11) 3_756
C4 C5 1.360(12) .
C5 N1 1.329(10) .
C6 N1 1.478(10) .
C6 C7 1.504(11) .
C7 C8 1.393(11) .
C7 C12 1.393(11) .
C8 C9 1.385(12) .
C9 C10 1.401(11) .
C10 C11 1.397(11) .
C10 C13 1.450(11) .
C11 C12 1.372(11) .
C13 C14 1.379(11) .
C13 C18 1.387(11) .
C14 C15 1.374(12) .
C15 C16 1.373(11) .
C16 C17 1.381(11) .
C16 C19 1.497(11) .
C17 C18 1.387(12) .
C19 N2 1.491(10) .
C20 N2 1.344(11) .
C20 C21 1.370(12) .
C21 C22 1.370(11) .
C22 C23 1.396(11) .
C22 C3 1.482(11) 3_756
C23 C24 1.351(12) .
C24 N2 1.338(10) .
Cu1 I1 2.5395(15) .
Cu1 I2 2.5718(14) 3_756
Cu1 I2 2.5827(16) .
Cu1 Cu1 2.889(3) 3_756
I2 Cu1 2.5718(14) 3_756
